data_4071229
loop_
_publ_author_name
'Bleeke, John R.'
'Thananatthanachon, Todsapon'
'Rath, Nigam P.'

_publ_section_title
;
 Silapentadienyl&#x2212;Iridium&#x2212;Phosphine Chemistry(1)
;
_journal_issue 11
_journal_name_full Organometallics
_journal_page_first 2436
_journal_paper_doi 10.1021/om800041b
_journal_volume 27
_journal_year 2008
_chemical_formula_sum 'C18 H46 Ir P3 Si'
_chemical_formula_weight 575.75
_chemical_name_systematic
; 
 ? 
;
_space_group_IT_number 61
_symmetry_cell_setting orthorhombic
_symmetry_space_group_name_Hall '-P 2ac 2ab'
_symmetry_space_group_name_H-M 'P b c a'
_atom_sites_solution_hydrogens geom
_atom_sites_solution_primary direct
_atom_sites_solution_secondary difmap
_audit_creation_method SHELXL-97
_cell_angle_alpha 90.00
_cell_angle_beta 90.00
_cell_angle_gamma 90.00
_cell_formula_units_Z 8
_cell_length_a 15.8275(8)
_cell_length_b 17.7785(10)
_cell_length_c 17.9098(9)
_cell_measurement_reflns_used 9701
_cell_measurement_temperature 100(2)
_cell_measurement_theta_max 31.79
_cell_measurement_theta_min 2.82
_cell_volume 5039.6(5)
_computing_cell_refinement 'Bruker-Apex II'
_computing_data_collection 'Bruker-Apex II'
_computing_data_reduction Bruker-SAINT
_computing_molecular_graphics 'Bruker-SHELXTL (Sheldrick, 2006)'
_computing_publication_material 'Bruker-SHELXTL (Sheldrick, 2006)'
_computing_structure_refinement 'Bruker-SHELXTL (Sheldrick, 2006)'
_computing_structure_solution 'Bruker-SHELXTL (Sheldrick, 2006)'
_diffrn_ambient_temperature 100(2)
_diffrn_measured_fraction_theta_full 0.997
_diffrn_measured_fraction_theta_max 0.997
_diffrn_measurement_device_type 'CCD area detector'
_diffrn_measurement_method 'phi and omega scans'
_diffrn_radiation_monochromator graphite
_diffrn_radiation_source 'fine-focus sealed tube'
_diffrn_radiation_type MoK\a
_diffrn_radiation_wavelength 0.71073
_diffrn_reflns_av_R_equivalents 0.0822
_diffrn_reflns_av_sigmaI/netI 0.0292
_diffrn_reflns_limit_h_max 23
_diffrn_reflns_limit_h_min -23
_diffrn_reflns_limit_k_max 26
_diffrn_reflns_limit_k_min -26
_diffrn_reflns_limit_l_max 27
_diffrn_reflns_limit_l_min -27
_diffrn_reflns_number 244958
_diffrn_reflns_theta_full 32.71
_diffrn_reflns_theta_max 32.71
_diffrn_reflns_theta_min 3.04
_exptl_absorpt_coefficient_mu 5.536
_exptl_absorpt_correction_T_max 0.6655
_exptl_absorpt_correction_T_min 0.5287
_exptl_absorpt_correction_type numerical
_exptl_absorpt_process_details 'sadabs v2007/2'
_exptl_crystal_colour colourless
_exptl_crystal_density_diffrn 1.518
_exptl_crystal_density_meas ?
_exptl_crystal_density_method 'not measured'
_exptl_crystal_description irregular
_exptl_crystal_F_000 2320
_exptl_crystal_size_max 0.18
_exptl_crystal_size_mid 0.14
_exptl_crystal_size_min 0.14
_refine_diff_density_max 0.645
_refine_diff_density_min -0.680
_refine_diff_density_rms 0.123
_refine_ls_extinction_method none
_refine_ls_goodness_of_fit_ref 1.030
_refine_ls_hydrogen_treatment mixed
_refine_ls_matrix_type full
_refine_ls_number_parameters 226
_refine_ls_number_reflns 9255
_refine_ls_number_restraints 0
_refine_ls_restrained_S_all 1.030
_refine_ls_R_factor_all 0.0378
_refine_ls_R_factor_gt 0.0224
_refine_ls_shift/su_max 0.003
_refine_ls_shift/su_mean 0.000
_refine_ls_structure_factor_coef Fsqd
_refine_ls_weighting_details 'calc w=1/[\s^2^(Fo^2^)+(0.0144P)^2^+2.0910P] where P=(Fo^2^+2Fc^2^)/3'
_refine_ls_weighting_scheme calc
_refine_ls_wR_factor_gt 0.0390
_refine_ls_wR_factor_ref 0.0419
_reflns_number_gt 7144
_reflns_number_total 9255
_reflns_threshold_expression >2sigma(I)
_cod_data_source_file om800041b-file003.cif
_cod_data_source_block j16707_(compound_fac-7E)
_cod_depositor_comments
;
The following automatic conversions were performed:

'_symmetry_cell_setting' value 'Orthorhombic' changed to
'orthorhombic' according to
/home/saulius/struct/CIF-dictionaries/cif_core.dic dictionary named
'cif_core.dic' version 2.4.1 from 2010-06-29.

Automatic conversion script
Id: cif_fix_values 1715 2011-07-08 13:25:40Z adriana 

The following automatic conversions were performed:

'_exptl_crystal_density_meas' value 'no' was changed to '?' - the
value is perceived as not measured.

Automatic conversion script
Id: cif_fix_values 3008 2015-01-20 13:52:24Z robertas 
;
_cod_original_sg_symbol_H-M Pbca
_cod_database_code 4071229

loop_
_symmetry_equiv_pos_as_xyz
'x, y, z'
'-x+1/2, -y, z+1/2'
'-x, y+1/2, -z+1/2'
'x+1/2, -y+1/2, -z'
'-x, -y, -z'
'x-1/2, y, -z-1/2'
'x, -y-1/2, z-1/2'
'-x-1/2, y-1/2, z'

loop_
_atom_site_label
_atom_site_type_symbol
_atom_site_fract_x
_atom_site_fract_y
_atom_site_fract_z
_atom_site_U_iso_or_equiv
_atom_site_adp_type
_atom_site_occupancy
_atom_site_symmetry_multiplicity
_atom_site_calc_flag
_atom_site_refinement_flags
Ir1 Ir 0.418471(4) 0.219058(4) 0.336859(4) 0.01061(2) Uani 1 1 d .
P1 P 0.42443(3) 0.23321(3) 0.46448(3) 0.01358(10) Uani 1 1 d .
P2 P 0.38448(3) 0.34502(3) 0.31466(3) 0.01518(10) Uani 1 1 d .
P3 P 0.56220(3) 0.22692(3) 0.31179(3) 0.01785(11) Uani 1 1 d .
Si1 Si 0.39662(3) 0.08529(3) 0.35106(3) 0.01339(11) Uani 1 1 d .
C1 C 0.12333(14) 0.01859(13) 0.52445(13) 0.0258(5) Uani 1 1 d .
H1A H 0.0869 0.0447 0.4911 0.031 Uiso 1 1 calc R
H1B H 0.1005 -0.0071 0.5663 0.031 Uiso 1 1 calc R
C2 C 0.20661(13) 0.01807(12) 0.51238(11) 0.0198(4) Uani 1 1 d .
C3 C 0.24567(13) 0.05719(11) 0.44795(11) 0.0169(4) Uani 1 1 d .
C4 C 0.32883(13) 0.05246(11) 0.43300(10) 0.0156(4) Uani 1 1 d .
H4 H 0.3602 0.0277 0.4710 0.019 Uiso 1 1 calc R
C5 C 0.26292(15) -0.02552(14) 0.56465(12) 0.0295(5) Uani 1 1 d .
H5A H 0.3057 0.0082 0.5857 0.044 Uiso 1 1 calc R
H5B H 0.2908 -0.0662 0.5371 0.044 Uiso 1 1 calc R
H5C H 0.2288 -0.0469 0.6051 0.044 Uiso 1 1 calc R
C6 C 0.18739(13) 0.10278(13) 0.39937(12) 0.0229(5) Uani 1 1 d .
H6A H 0.1595 0.1414 0.4297 0.034 Uiso 1 1 calc R
H6B H 0.1447 0.0697 0.3772 0.034 Uiso 1 1 calc R
H6C H 0.2201 0.1270 0.3596 0.034 Uiso 1 1 calc R
C7 C 0.34352(14) 0.03657(12) 0.26893(11) 0.0213(4) Uani 1 1 d .
H7A H 0.3798 0.0405 0.2247 0.032 Uiso 1 1 calc R
H7B H 0.2891 0.0607 0.2587 0.032 Uiso 1 1 calc R
H7C H 0.3344 -0.0166 0.2810 0.032 Uiso 1 1 calc R
C8 C 0.48815(14) 0.01768(12) 0.36735(12) 0.0222(5) Uani 1 1 d .
H8A H 0.4660 -0.0330 0.3764 0.033 Uiso 1 1 calc R
H8B H 0.5208 0.0342 0.4108 0.033 Uiso 1 1 calc R
H8C H 0.5247 0.0170 0.3232 0.033 Uiso 1 1 calc R
C9 C 0.40491(14) 0.19632(12) 0.21849(10) 0.0194(4) Uani 1 1 d .
H9A H 0.4427 0.1551 0.2043 0.029 Uiso 1 1 calc R
H9B H 0.4196 0.2415 0.1900 0.029 Uiso 1 1 calc R
H9C H 0.3463 0.1821 0.2078 0.029 Uiso 1 1 calc R
C11 C 0.48659(14) 0.16493(12) 0.51749(11) 0.0214(4) Uani 1 1 d .
H11A H 0.5443 0.1633 0.4977 0.032 Uiso 1 1 calc R
H11B H 0.4607 0.1151 0.5130 0.032 Uiso 1 1 calc R
H11C H 0.4881 0.1798 0.5702 0.032 Uiso 1 1 calc R
C12 C 0.32464(13) 0.23069(12) 0.51494(11) 0.0195(4) Uani 1 1 d .
H12A H 0.2985 0.1811 0.5089 0.029 Uiso 1 1 calc R
H12B H 0.2867 0.2694 0.4950 0.029 Uiso 1 1 calc R
H12C H 0.3349 0.2402 0.5681 0.029 Uiso 1 1 calc R
C13 C 0.46758(14) 0.31976(12) 0.50456(11) 0.0192(4) Uani 1 1 d .
H13A H 0.4664 0.3164 0.5592 0.029 Uiso 1 1 calc R
H13B H 0.4334 0.3627 0.4883 0.029 Uiso 1 1 calc R
H13C H 0.5260 0.3265 0.4877 0.029 Uiso 1 1 calc R
C21 C 0.29562(13) 0.37858(12) 0.36953(12) 0.0209(4) Uani 1 1 d .
H21A H 0.3112 0.3793 0.4225 0.031 Uiso 1 1 calc R
H21B H 0.2472 0.3450 0.3622 0.031 Uiso 1 1 calc R
H21C H 0.2805 0.4295 0.3535 0.031 Uiso 1 1 calc R
C22 C 0.45989(15) 0.42160(12) 0.32964(12) 0.0238(5) Uani 1 1 d .
H22A H 0.4327 0.4698 0.3182 0.036 Uiso 1 1 calc R
H22B H 0.5089 0.4145 0.2969 0.036 Uiso 1 1 calc R
H22C H 0.4784 0.4215 0.3819 0.036 Uiso 1 1 calc R
C23 C 0.34809(15) 0.37018(13) 0.22163(11) 0.0234(5) Uani 1 1 d .
H23A H 0.3045 0.3346 0.2056 0.035 Uiso 1 1 calc R
H23B H 0.3957 0.3684 0.1867 0.035 Uiso 1 1 calc R
H23C H 0.3245 0.4211 0.2225 0.035 Uiso 1 1 calc R
C31 C 0.63266(15) 0.27658(16) 0.37593(13) 0.0342(6) Uani 1 1 d .
H31A H 0.6301 0.2529 0.4253 0.051 Uiso 1 1 calc R
H31B H 0.6150 0.3293 0.3799 0.051 Uiso 1 1 calc R
H31C H 0.6907 0.2742 0.3570 0.051 Uiso 1 1 calc R
C32 C 0.59075(15) 0.27397(14) 0.22448(12) 0.0303(6) Uani 1 1 d .
H32A H 0.6524 0.2764 0.2202 0.045 Uiso 1 1 calc R
H32B H 0.5675 0.3251 0.2243 0.045 Uiso 1 1 calc R
H32C H 0.5676 0.2457 0.1822 0.045 Uiso 1 1 calc R
C33 C 0.62357(15) 0.14133(14) 0.29935(14) 0.0330(6) Uani 1 1 d .
H33A H 0.6813 0.1544 0.2844 0.050 Uiso 1 1 calc R
H33B H 0.5975 0.1102 0.2605 0.050 Uiso 1 1 calc R
H33C H 0.6250 0.1132 0.3464 0.050 Uiso 1 1 calc R
H1 H 0.3216(17) 0.2087(14) 0.3469(13) 0.038(8) Uiso 1 1 d .

loop_
_atom_site_aniso_label
_atom_site_aniso_U_11
_atom_site_aniso_U_22
_atom_site_aniso_U_33
_atom_site_aniso_U_23
_atom_site_aniso_U_13
_atom_site_aniso_U_12
Ir1 0.01138(3) 0.01221(4) 0.00822(3) 0.00058(3) -0.00024(3) -0.00002(3)
P1 0.0164(2) 0.0152(3) 0.00912(19) -0.00050(17) -0.00018(18) -0.0016(2)
P2 0.0184(3) 0.0133(3) 0.0138(2) 0.0010(2) -0.00363(19) -0.0003(2)
P3 0.0135(2) 0.0254(3) 0.0147(2) 0.0038(2) 0.00239(19) -0.0001(2)
Si1 0.0144(3) 0.0131(3) 0.0127(2) 0.0000(2) 0.00031(19) 0.0016(2)
C1 0.0272(12) 0.0212(12) 0.0291(12) -0.0009(9) 0.0104(9) -0.0016(9)
C2 0.0245(11) 0.0163(11) 0.0184(9) -0.0032(8) 0.0056(8) -0.0021(8)
C3 0.0208(10) 0.0124(9) 0.0174(9) -0.0016(7) -0.0004(8) -0.0016(8)
C4 0.0201(10) 0.0124(10) 0.0143(9) -0.0005(7) -0.0018(8) -0.0014(8)
C5 0.0292(13) 0.0379(14) 0.0214(10) 0.0095(10) 0.0011(9) -0.0022(11)
C6 0.0187(11) 0.0236(12) 0.0266(11) 0.0030(9) 0.0001(9) -0.0022(9)
C7 0.0263(12) 0.0189(11) 0.0187(10) -0.0023(8) -0.0021(8) -0.0008(9)
C8 0.0253(12) 0.0192(12) 0.0222(10) 0.0012(9) 0.0022(9) 0.0047(9)
C9 0.0278(12) 0.0191(10) 0.0114(8) 0.0005(8) -0.0005(8) -0.0007(9)
C11 0.0271(11) 0.0239(12) 0.0132(9) 0.0016(8) -0.0071(8) 0.0011(9)
C12 0.0221(11) 0.0210(12) 0.0156(9) -0.0027(8) 0.0045(8) -0.0020(8)
C13 0.0249(11) 0.0187(11) 0.0140(9) -0.0018(8) -0.0033(8) -0.0058(8)
C21 0.0207(11) 0.0177(11) 0.0243(10) -0.0026(9) -0.0027(9) 0.0029(8)
C22 0.0279(12) 0.0182(11) 0.0251(11) 0.0020(9) -0.0034(9) -0.0050(9)
C23 0.0315(13) 0.0199(11) 0.0187(10) 0.0019(9) -0.0075(9) 0.0015(9)
C31 0.0165(11) 0.0579(18) 0.0281(12) 0.0004(12) 0.0015(9) -0.0097(12)
C32 0.0261(13) 0.0411(15) 0.0238(11) 0.0110(10) 0.0077(9) -0.0020(11)
C33 0.0202(12) 0.0403(16) 0.0386(14) 0.0065(12) 0.0124(10) 0.0097(11)

loop_
_atom_type_symbol
_atom_type_description
_atom_type_scat_dispersion_real
_atom_type_scat_dispersion_imag
_atom_type_scat_source
C C 0.0033 0.0016 'International Tables Vol C Tables 4.2.6.8 and 6.1.1.4'
H H 0.0000 0.0000 'International Tables Vol C Tables 4.2.6.8 and 6.1.1.4'
Si Si 0.0817 0.0704 'International Tables Vol C Tables 4.2.6.8 and 6.1.1.4'
P P 0.1023 0.0942 'International Tables Vol C Tables 4.2.6.8 and 6.1.1.4'
Ir Ir -1.4442 7.9887 'International Tables Vol C Tables 4.2.6.8 and 6.1.1.4'

loop_
_geom_angle_atom_site_label_1
_geom_angle_atom_site_label_2
_geom_angle_atom_site_label_3
_geom_angle
C9 Ir1 P1 174.40(6)
C9 Ir1 P3 85.36(6)
P1 Ir1 P3 98.351(19)
C9 Ir1 P2 89.40(6)
P1 Ir1 P2 94.224(18)
P3 Ir1 P2 97.75(2)
C9 Ir1 Si1 84.56(6)
P1 Ir1 Si1 90.511(18)
P3 Ir1 Si1 102.693(19)
P2 Ir1 Si1 158.107(19)
C9 Ir1 H1 89.6(9)
P1 Ir1 H1 86.5(9)
P3 Ir1 H1 174.4(9)
P2 Ir1 H1 84.6(9)
Si1 Ir1 H1 74.3(9)
C12 P1 C11 101.11(10)
C12 P1 C13 98.60(9)
C11 P1 C13 98.85(10)
C12 P1 Ir1 117.06(7)
C11 P1 Ir1 117.73(7)
C13 P1 Ir1 119.78(7)
C21 P2 C23 99.77(10)
C21 P2 C22 100.45(10)
C23 P2 C22 99.08(10)
C21 P2 Ir1 113.63(7)
C23 P2 Ir1 117.67(7)
C22 P2 Ir1 122.52(8)
C33 P3 C31 98.92(12)
C33 P3 C32 98.39(11)
C31 P3 C32 99.53(11)
C33 P3 Ir1 119.75(8)
C31 P3 Ir1 120.33(8)
C32 P3 Ir1 115.75(8)
C7 Si1 C8 99.62(10)
C7 Si1 C4 101.94(9)
C8 Si1 C4 96.70(9)
C7 Si1 Ir1 115.46(7)
C8 Si1 Ir1 121.89(7)
C4 Si1 Ir1 117.52(6)
C2 C1 H1A 120.0
C2 C1 H1B 120.0
H1A C1 H1B 120.0
C1 C2 C3 122.3(2)
C1 C2 C5 119.1(2)
C3 C2 C5 118.57(18)
C4 C3 C2 122.23(19)
C4 C3 C6 121.21(18)
C2 C3 C6 116.56(18)
C3 C4 Si1 133.11(16)
C3 C4 H4 113.4
Si1 C4 H4 113.4
C2 C5 H5A 109.5
C2 C5 H5B 109.5
H5A C5 H5B 109.5
C2 C5 H5C 109.5
H5A C5 H5C 109.5
H5B C5 H5C 109.5
C3 C6 H6A 109.5
C3 C6 H6B 109.5
H6A C6 H6B 109.5
C3 C6 H6C 109.5
H6A C6 H6C 109.5
H6B C6 H6C 109.5
Si1 C7 H7A 109.5
Si1 C7 H7B 109.5
H7A C7 H7B 109.5
Si1 C7 H7C 109.5
H7A C7 H7C 109.5
H7B C7 H7C 109.5
Si1 C8 H8A 109.5
Si1 C8 H8B 109.5
H8A C8 H8B 109.5
Si1 C8 H8C 109.5
H8A C8 H8C 109.5
H8B C8 H8C 109.5
Ir1 C9 H9A 109.5
Ir1 C9 H9B 109.5
H9A C9 H9B 109.5
Ir1 C9 H9C 109.5
H9A C9 H9C 109.5
H9B C9 H9C 109.5
P1 C11 H11A 109.5
P1 C11 H11B 109.5
H11A C11 H11B 109.5
P1 C11 H11C 109.5
H11A C11 H11C 109.5
H11B C11 H11C 109.5
P1 C12 H12A 109.5
P1 C12 H12B 109.5
H12A C12 H12B 109.5
P1 C12 H12C 109.5
H12A C12 H12C 109.5
H12B C12 H12C 109.5
P1 C13 H13A 109.5
P1 C13 H13B 109.5
H13A C13 H13B 109.5
P1 C13 H13C 109.5
H13A C13 H13C 109.5
H13B C13 H13C 109.5
P2 C21 H21A 109.5
P2 C21 H21B 109.5
H21A C21 H21B 109.5
P2 C21 H21C 109.5
H21A C21 H21C 109.5
H21B C21 H21C 109.5
P2 C22 H22A 109.5
P2 C22 H22B 109.5
H22A C22 H22B 109.5
P2 C22 H22C 109.5
H22A C22 H22C 109.5
H22B C22 H22C 109.5
P2 C23 H23A 109.5
P2 C23 H23B 109.5
H23A C23 H23B 109.5
P2 C23 H23C 109.5
H23A C23 H23C 109.5
H23B C23 H23C 109.5
P3 C31 H31A 109.5
P3 C31 H31B 109.5
H31A C31 H31B 109.5
P3 C31 H31C 109.5
H31A C31 H31C 109.5
H31B C31 H31C 109.5
P3 C32 H32A 109.5
P3 C32 H32B 109.5
H32A C32 H32B 109.5
P3 C32 H32C 109.5
H32A C32 H32C 109.5
H32B C32 H32C 109.5
P3 C33 H33A 109.5
P3 C33 H33B 109.5
H33A C33 H33B 109.5
P3 C33 H33C 109.5
H33A C33 H33C 109.5
H33B C33 H33C 109.5

loop_
_geom_bond_atom_site_label_1
_geom_bond_atom_site_label_2
_geom_bond_distance
Ir1 C9 2.1688(19)
Ir1 P1 2.3014(5)
Ir1 P3 2.3229(5)
Ir1 P2 2.3372(6)
Ir1 Si1 2.4166(6)
Ir1 H1 1.55(3)
P1 C12 1.820(2)
P1 C11 1.828(2)
P1 C13 1.830(2)
P2 C21 1.817(2)
P2 C23 1.819(2)
P2 C22 1.830(2)
P3 C33 1.819(2)
P3 C31 1.828(2)
P3 C32 1.830(2)
Si1 C7 1.903(2)
Si1 C8 1.905(2)
Si1 C4 1.909(2)
C1 C2 1.336(3)
C1 H1A 0.9500
C1 H1B 0.9500
C2 C3 1.482(3)
C2 C5 1.507(3)
C3 C4 1.346(3)
C3 C6 1.505(3)
C4 H4 0.9500
C5 H5A 0.9800
C5 H5B 0.9800
C5 H5C 0.9800
C6 H6A 0.9800
C6 H6B 0.9800
C6 H6C 0.9800
C7 H7A 0.9800
C7 H7B 0.9800
C7 H7C 0.9800
C8 H8A 0.9800
C8 H8B 0.9800
C8 H8C 0.9800
C9 H9A 0.9800
C9 H9B 0.9800
C9 H9C 0.9800
C11 H11A 0.9800
C11 H11B 0.9800
C11 H11C 0.9800
C12 H12A 0.9800
C12 H12B 0.9800
C12 H12C 0.9800
C13 H13A 0.9800
C13 H13B 0.9800
C13 H13C 0.9800
C21 H21A 0.9800
C21 H21B 0.9800
C21 H21C 0.9800
C22 H22A 0.9800
C22 H22B 0.9800
C22 H22C 0.9800
C23 H23A 0.9800
C23 H23B 0.9800
C23 H23C 0.9800
C31 H31A 0.9800
C31 H31B 0.9800
C31 H31C 0.9800
C32 H32A 0.9800
C32 H32B 0.9800
C32 H32C 0.9800
C33 H33A 0.9800
C33 H33B 0.9800
C33 H33C 0.9800

loop_
_geom_torsion_atom_site_label_1
_geom_torsion_atom_site_label_2
_geom_torsion_atom_site_label_3
_geom_torsion_atom_site_label_4
_geom_torsion
C9 Ir1 P1 C12 -48.3(6)
P3 Ir1 P1 C12 -179.62(8)
P2 Ir1 P1 C12 81.89(8)
Si1 Ir1 P1 C12 -76.72(8)
C9 Ir1 P1 C11 72.5(6)
P3 Ir1 P1 C11 -58.76(8)
P2 Ir1 P1 C11 -157.25(8)
Si1 Ir1 P1 C11 44.14(8)
C9 Ir1 P1 C13 -167.4(6)
P3 Ir1 P1 C13 61.30(8)
P2 Ir1 P1 C13 -37.18(8)
Si1 Ir1 P1 C13 164.21(8)
C9 Ir1 P2 C21 124.40(9)
P1 Ir1 P2 C21 -51.32(8)
P3 Ir1 P2 C21 -150.36(8)
Si1 Ir1 P2 C21 50.67(9)
C9 Ir1 P2 C23 8.39(11)
P1 Ir1 P2 C23 -167.33(9)
P3 Ir1 P2 C23 93.63(9)
Si1 Ir1 P2 C23 -65.34(10)
C9 Ir1 P2 C22 -114.68(10)
P1 Ir1 P2 C22 69.59(9)
P3 Ir1 P2 C22 -29.44(9)
Si1 Ir1 P2 C22 171.58(9)
C9 Ir1 P3 C33 -77.81(11)
P1 Ir1 P3 C33 97.97(10)
P2 Ir1 P3 C33 -166.57(10)
Si1 Ir1 P3 C33 5.55(10)
C9 Ir1 P3 C31 159.40(12)
P1 Ir1 P3 C31 -24.81(10)
P2 Ir1 P3 C31 70.64(10)
Si1 Ir1 P3 C31 -117.24(10)
C9 Ir1 P3 C32 39.72(11)
P1 Ir1 P3 C32 -144.50(9)
P2 Ir1 P3 C32 -49.04(10)
Si1 Ir1 P3 C32 123.08(9)
C9 Ir1 Si1 C7 -20.21(10)
P1 Ir1 Si1 C7 157.12(8)
P3 Ir1 Si1 C7 -104.20(8)
P2 Ir1 Si1 C7 54.43(9)
C9 Ir1 Si1 C8 100.74(10)
P1 Ir1 Si1 C8 -81.94(8)
P3 Ir1 Si1 C8 16.74(8)
P2 Ir1 Si1 C8 175.37(8)
C9 Ir1 Si1 C4 -140.63(9)
P1 Ir1 Si1 C4 36.69(7)
P3 Ir1 Si1 C4 135.37(7)
P2 Ir1 Si1 C4 -66.00(9)
C1 C2 C3 C4 -175.4(2)
C5 C2 C3 C4 2.8(3)
C1 C2 C3 C6 4.4(3)
C5 C2 C3 C6 -177.35(19)
C2 C3 C4 Si1 172.03(15)
C6 C3 C4 Si1 -7.8(3)
C7 Si1 C4 C3 -56.8(2)
C8 Si1 C4 C3 -158.2(2)
Ir1 Si1 C4 C3 70.5(2)
